data_7001881
loop_
_publ_author_name
'Constable, Edwin C.'
'Redondo, Ana Hernandez'
'Housecroft, Catherine E.'
'Neuburger, Markus'
'Schaffner, Silvia'

_publ_section_related_literature
;
?
;
_publ_section_title
;
 Copper(i) complexes of 6,6&#x2032;-disubstituted
 2,2&#x2032;-bipyridine dicarboxylic acids: new complexes for
 incorporation into copper-based dye sensitized solar cells (DSCs)
;
_journal_issue 33
_journal_name_full 'Dalton Transactions'
_journal_page_first 6634
_journal_page_last 6644
_journal_paper_doi 10.1039/b901346f
_journal_year 2009
_chemical_formula_moiety '4(C28 H23 Cu N4 O8), 3(H2 O)'
_chemical_formula_sum 'C112 H98 Cu4 N16 O35'
_chemical_formula_weight 2482.28
_space_group_IT_number 15
_symmetry_cell_setting monoclinic
_symmetry_space_group_name_Hall '-C 2yc'
_symmetry_space_group_name_H-M 'C 1 2/c 1'
_atom_sites_solution_hydrogens geom
_atom_sites_solution_primary direct
_audit_creation_date 08-12-19
_audit_creation_method CRYSTALS_ver_12.86
_cell_angle_alpha 90
_cell_angle_beta 114.0211(9)
_cell_angle_gamma 90
_cell_formula_units_Z 2
_cell_length_a 19.3405(4)
_cell_length_b 19.6142(4)
_cell_length_c 15.5801(3)
_cell_measurement_reflns_used 23026
_cell_measurement_temperature 173
_cell_measurement_theta_max 27
_cell_measurement_theta_min 1
_cell_volume 5398.43(19)
_computing_cell_refinement 'DENZO/SCALEPACK (Otwinowski & Minor, 1997)'
_computing_data_collection 'COLLECT (Nonius, 1997-2001).'
_computing_data_reduction 'DENZO/SCALEPACK (Otwinowski & Minor, 1997)'
_computing_molecular_graphics 'CAMERON (Watkin et al., 1996)'
_computing_publication_material 'CRYSTALS (Betteridge et al., 2003)'
_computing_structure_refinement 'CRYSTALS (Betteridge et al., 2003)'
_computing_structure_solution 'SIR92 (Altomare et al., 1994)'
_diffrn_ambient_temperature 173
_diffrn_measured_fraction_theta_full 0.999
_diffrn_measured_fraction_theta_max 0.999
_diffrn_measurement_device 'Nonius KappaCCD'
_diffrn_measurement_device_type Area
_diffrn_measurement_method '\f & \w scans'
_diffrn_radiation_monochromator graphite
_diffrn_radiation_type 'Mo K\a'
_diffrn_radiation_wavelength 0.71073
_diffrn_reflns_av_R_equivalents 0.033
_diffrn_reflns_limit_h_max 25
_diffrn_reflns_limit_h_min -25
_diffrn_reflns_limit_k_max 25
_diffrn_reflns_limit_k_min -25
_diffrn_reflns_limit_l_max 20
_diffrn_reflns_limit_l_min -20
_diffrn_reflns_number 45813
_diffrn_reflns_theta_full 27.479
_diffrn_reflns_theta_max 27.479
_diffrn_reflns_theta_min 1.764
_diffrn_standards_number 0
_exptl_absorpt_coefficient_mu 0.871
_exptl_absorpt_correction_T_max 0.92
_exptl_absorpt_correction_T_min 0.81
_exptl_absorpt_correction_type multi-scan
_exptl_absorpt_process_details 'DENZO/SCALEPACK (Otwinowski & Minor, 1997)'
_exptl_crystal_colour purple
_exptl_crystal_density_diffrn 1.527
_exptl_crystal_density_method 'not measured'
_exptl_crystal_description plate
_exptl_crystal_F_000 2556
_exptl_crystal_size_max 0.37
_exptl_crystal_size_mid 0.17
_exptl_crystal_size_min 0.09
_refine_diff_density_max 0.49
_refine_diff_density_min -0.36
_refine_ls_extinction_method None
_refine_ls_goodness_of_fit_ref 1.0436
_refine_ls_hydrogen_treatment constr
_refine_ls_matrix_type full
_refine_ls_number_parameters 449
_refine_ls_number_reflns 4532
_refine_ls_number_restraints 313
_refine_ls_R_factor_all 0.0468
_refine_ls_R_factor_gt 0.0360
_refine_ls_shift/su_max 0.024773
_refine_ls_structure_factor_coef F
_refine_ls_weighting_details
;
Method, part 1, Chebychev polynomial, (Watkin, 1994, Prince, 1982)
[weight] = 1.0/[A~0~*T~0~(x)+A~1~*T~1~(x) ... +A~n-1~]*T~n-1~(x)]
where A~i~ are the Chebychev coefficients listed below and x= Fcalc/Fmax
Method = Robust Weighting (Prince, 1982)
W = [weight] * [1-(deltaF/6*sigmaF)^2^]^2^
A~i~ are:
0.962 0.176 0.672
;
_refine_ls_weighting_scheme calc
_refine_ls_wR_factor_all 0.0394
_refine_ls_wR_factor_gt 0.0364
_refine_ls_wR_factor_ref 0.0357
_reflns_limit_h_max 22
_reflns_limit_h_min -25
_reflns_limit_k_max 25
_reflns_limit_k_min 0
_reflns_limit_l_max 20
_reflns_limit_l_min 0
_reflns_number_gt 4865
_reflns_number_total 6190
_reflns_threshold_expression I>2.0\s(I)
_oxford_diffrn_Wilson_B_factor 0.00
_oxford_diffrn_Wilson_scale 0.00
_oxford_refine_ls_r_factor_ref 0.0341
_oxford_refine_ls_scale 0.2445(3)
_oxford_reflns_number_all 6126
_oxford_reflns_threshold_expression_ref I>3.0\s(I)
_oxford_structure_analysis_title '10171521 ah099_173k'
_cod_data_source_file b901346f.txt
_cod_data_source_block ah099_173k
_cod_depositor_comments
;
The following automatic conversions were performed:
'_symmetry_cell_setting' value 'Monoclinic' changed to 'monoclinic'
according to '/home/saulius/struct/CIF-dictionaries/cif_core.dic'
dictionary named 'cif_core.dic' version 2.4.1 from 2010-06-29.

Automatic conversion script
Id: cif_fix_enum 1527 2010-12-29 10:47:43Z saulius 
;
_cod_original_sg_symbol_H-M 'C 2/c '
_cod_database_code 7001881

loop_
_symmetry_equiv_pos_as_xyz
x,y,z
-x,-y,-z
x+1/2,y+1/2,z
-x+1/2,-y+1/2,-z
-x,y,-z+1/2
x,-y,z+1/2
-x+1/2,y+1/2,-z+1/2
x+1/2,-y+1/2,z+1/2

loop_
_atom_site_label
_atom_site_type_symbol
_atom_site_fract_x
_atom_site_fract_y
_atom_site_fract_z
_atom_site_U_iso_or_equiv
_atom_site_occupancy
_atom_site_adp_type
_atom_site_refinement_flags_posn
_atom_site_refinement_flags_adp
_atom_site_refinement_flags_occupancy
_atom_site_disorder_assembly
_atom_site_disorder_group
_oxford_atom_site_special_shape
_atom_site_attached_hydrogens
Cu1 Cu 0.728933(12) 0.530835(11) 0.762241(14) 0.0287 1.0000 Uani . . . . . . .
N1 N 0.80723(9) 0.47887(7) 0.87441(10) 0.0295 1.0000 Uani . . . . . . .
N2 N 0.72372(8) 0.58872(7) 0.86857(10) 0.0277 1.0000 Uani . . . . . . .
N3 N 0.64896(8) 0.49254(7) 0.64103(10) 0.0275 1.0000 Uani . . . . . . .
N4 N 0.75867(9) 0.58243(8) 0.66779(10) 0.0327 1.0000 Uani . . . . . . .
C1 C 0.84561(12) 0.42192(10) 0.87216(13) 0.0356 1.0000 Uani . . . . . . .
C2 C 0.91053(12) 0.40300(10) 0.95020(14) 0.0383 1.0000 Uani . . . . . . .
C3 C 0.93650(13) 0.44437(12) 1.02900(16) 0.0496 1.0000 Uani . . . . . . .
C4 C 0.89494(12) 0.50105(11) 1.03235(15) 0.0459 1.0000 Uani . . . . . . .
C5 C 0.82902(10) 0.51560(9) 0.95451(12) 0.0301 1.0000 Uani . . . . . . .
C6 C 0.77806(10) 0.57271(8) 0.95332(12) 0.0283 1.0000 Uani . . . . . . .
C7 C 0.78475(11) 0.60603(10) 1.03478(13) 0.0365 1.0000 Uani . . . . . . .
C8 C 0.73418(11) 0.65765(10) 1.02795(13) 0.0369 1.0000 Uani . . . . . . .
C9 C 0.67940(10) 0.67649(9) 0.94064(13) 0.0323 1.0000 Uani . . . . . . .
C10 C 0.67525(10) 0.64027(9) 0.86052(12) 0.0312 1.0000 Uani . . . . . . .
C11 C 0.95431(13) 0.33800(11) 0.95555(14) 0.0447 1.0000 Uani . . . . . . .
C12 C 0.81441(16) 0.38149(13) 0.78264(16) 0.0557 1.0000 Uani . . . . . . .
C13 C 0.61843(13) 0.65481(13) 0.76273(15) 0.0501 1.0000 Uani . . . . . . .
C14 C 0.62640(11) 0.73386(11) 0.93420(15) 0.0406 1.0000 Uani . . . . . . .
C15 C 0.59947(11) 0.44186(10) 0.63410(13) 0.0354 1.0000 Uani . U . . . . .
C16 C 0.55390(11) 0.41363(10) 0.54643(13) 0.0358 1.0000 Uani . U . . . . .
C17 C 0.55820(11) 0.44017(10) 0.46659(13) 0.0355 1.0000 Uani . U . . . . .
C18 C 0.60741(11) 0.49341(10) 0.47369(13) 0.0336 1.0000 Uani . . . . . . .
C19 C 0.65311(9) 0.51761(8) 0.56283(12) 0.0268 1.0000 Uani . . . . . . .
C20 C 0.71069(10) 0.57170(9) 0.57772(12) 0.0279 1.0000 Uani . . . . . . .
C21 C 0.71532(13) 0.60851(12) 0.50472(14) 0.0443 1.0000 Uani . . . . . . .
C22 C 0.77202(13) 0.65660(11) 0.52492(14) 0.0438 1.0000 Uani . U . . . . .
C23 C 0.82164(12) 0.66731(11) 0.61669(14) 0.0416 1.0000 Uani . U . . . . .
C24 C 0.81320(13) 0.62988(12) 0.68805(14) 0.0479 1.0000 Uani . U . . . . .
C25 C 0.59809(17) 0.41958(16) 0.72566(16) 0.0663 1.0000 Uani . . . . . . .
C26 C 0.4948(10) 0.3577(11) 0.5345(13) 0.0514 0.5000 Uani . U . . . . .
C27 C 0.8720(3) 0.7303(3) 0.6379(4) 0.0439 0.5000 Uani . U . . . . .
C28 C 0.8584(3) 0.6468(3) 0.7907(3) 0.0633 0.7500 Uani . U . . . . .
C36 C 0.5065(10) 0.3513(10) 0.5348(13) 0.0510 0.5000 Uani . U . . . . .
C37 C 0.8927(4) 0.7100(3) 0.6340(4) 0.0471 0.5000 Uani . U . . . . .
C38 C 0.8778(10) 0.6193(8) 0.7853(11) 0.0650 0.2500 Uani . U . . . . .
O1 O 0.62510(9) 0.74905(8) 1.01545(11) 0.0479 1.0000 Uani . . . . . . .
O2 O 0.59085(11) 0.76425(10) 0.86186(12) 0.0656 1.0000 Uani . . . . . . .
O3 O 0.91341(11) 0.28585(8) 0.92064(14) 0.0667 1.0000 Uani . . . . . . .
O4 O 1.02368(10) 0.34029(9) 0.99527(12) 0.0552 1.0000 Uani . . . . . . .
O5 O 0.4819(7) 0.3270(7) 0.4549(10) 0.0452 0.5000 Uani . U . . . . .
O6 O 0.4709(2) 0.3523(2) 0.5956(3) 0.0602 0.5000 Uani . U . . . . .
O7 O 0.9228(2) 0.7188(2) 0.6043(3) 0.0645 0.5000 Uani . U . . . . .
O8 O 0.8653(2) 0.78074(17) 0.6765(3) 0.0610 0.5000 Uani . U . . . . .
O9 O 0.500000(10) 0.87270(15) 0.750000(10) 0.0851 1.0000 Uani S T . . . . .
O10 O 0.4389(7) 0.9914(6) 0.7601(6) 0.1013 0.2500 Uani . . . . . . .
O50 O 0.4665(7) 0.3279(8) 0.4558(10) 0.0498 0.5000 Uani . U . . . . .
O60 O 0.5069(3) 0.3197(2) 0.6073(3) 0.0710 0.5000 Uani . U . . . . .
O70 O 0.9572(2) 0.6899(2) 0.6706(3) 0.0651 0.5000 Uani . U . . . . .
O80 O 0.8720(2) 0.7705(2) 0.6031(3) 0.0654 0.5000 Uani . U . . . . .
H1 H 0.5875 0.7714 1.0030 0.0712 1.0000 Uiso R . . . . . .
H2 H 0.9337 0.2483 0.9238 0.0702 1.0000 Uiso R . . . . . .
H4 H 0.5187 0.8457 0.7930 0.1151 1.0000 Uiso R . . . . . .
H6 H 0.4417 0.9497 0.7597 0.1192 0.2500 Uiso R . . . . . .
H31 H 0.9815 0.4327 1.0802 0.0544 1.0000 Uiso R . . . . . .
H41 H 0.9115 0.5292 1.0855 0.0499 1.0000 Uiso R . . . . . .
H71 H 0.8224 0.5945 1.0914 0.0410 1.0000 Uiso R . . . . . .
H81 H 0.7377 0.6807 1.0828 0.0433 1.0000 Uiso R . . . . . .
H121 H 0.8561 0.3627 0.7690 0.0785 1.0000 Uiso R . . . . . .
H122 H 0.7827 0.4112 0.7318 0.0783 1.0000 Uiso R . . . . . .
H123 H 0.7839 0.3436 0.7918 0.0801 1.0000 Uiso R . . . . . .
H131 H 0.6167 0.6181 0.7215 0.0696 1.0000 Uiso R . . . . . .
H132 H 0.5699 0.6626 0.7626 0.0694 1.0000 Uiso R . . . . . .
H133 H 0.6337 0.6958 0.7425 0.0700 1.0000 Uiso R . . . . . .
H171 H 0.5280 0.4220 0.4068 0.0417 1.0000 Uiso R . . . . . .
H181 H 0.6094 0.5118 0.4210 0.0403 1.0000 Uiso R . . . . . .
H211 H 0.6805 0.6015 0.4432 0.0517 1.0000 Uiso R . . . . . .
H231 H 0.7763 0.6828 0.4758 0.0537 1.0000 Uiso R . . . . . .
H251 H 0.6075 0.3715 0.7348 0.1003 1.0000 Uiso R . . . . . .
H252 H 0.6369 0.4445 0.7771 0.0997 1.0000 Uiso R . . . . . .
H253 H 0.5493 0.4288 0.7279 0.1005 1.0000 Uiso R . . . . . .
H281 H 0.8800 0.6053 0.8212 0.0828 0.7500 Uiso R . . . . . .
H282 H 0.8239 0.6648 0.8142 0.0828 0.7500 Uiso R . . . . . .
H283 H 0.8975 0.6785 0.7980 0.0828 0.7500 Uiso R . . . . . .
H381 H 0.9180 0.6494 0.7918 0.0847 0.2500 Uiso R . . . . . .
H382 H 0.8980 0.5768 0.8137 0.0847 0.2500 Uiso R . . . . . .
H383 H 0.8531 0.6383 0.8214 0.0847 0.2500 Uiso R . . . . . .
H5 H 0.4759 1.0080 0.7548 0.1192 0.2500 Uiso R . . . . . .
H7 H 0.9541 0.7483 0.6087 0.0822 0.5000 Uiso R . . . . . .
H8 H 0.9040 0.7990 0.6064 0.0768 0.5000 Uiso R . . . . . .

loop_
_atom_site_aniso_label
_atom_site_aniso_U_11
_atom_site_aniso_U_22
_atom_site_aniso_U_33
_atom_site_aniso_U_23
_atom_site_aniso_U_13
_atom_site_aniso_U_12
Cu1 0.03153(11) 0.02964(11) 0.02293(10) -0.00010(9) 0.00915(7) -0.00137(9)
N1 0.0358(8) 0.0280(7) 0.0253(6) 0.0018(5) 0.0130(6) 0.0085(6)
N2 0.0298(7) 0.0238(7) 0.0270(7) -0.0008(5) 0.0090(6) 0.0037(5)
N3 0.0267(7) 0.0287(7) 0.0280(7) -0.0037(6) 0.0119(6) -0.0063(6)
N4 0.0311(7) 0.0368(8) 0.0260(7) 0.0012(6) 0.0072(6) -0.0111(6)
C1 0.0446(10) 0.0331(9) 0.0295(9) 0.0006(7) 0.0155(8) 0.0115(8)
C2 0.0435(10) 0.0344(9) 0.0356(9) 0.0015(8) 0.0145(8) 0.0164(8)
C3 0.0467(12) 0.0470(11) 0.0388(11) -0.0056(9) 0.0009(9) 0.0240(10)
C4 0.0452(12) 0.0428(11) 0.0363(10) -0.0100(9) 0.0028(9) 0.0178(9)
C5 0.0331(9) 0.0264(8) 0.0293(8) 0.0002(6) 0.0111(7) 0.0082(6)
C6 0.0310(8) 0.0238(8) 0.0283(8) -0.0005(6) 0.0103(7) 0.0057(6)
C7 0.0389(10) 0.0365(10) 0.0270(8) -0.0020(7) 0.0063(7) 0.0112(8)
C8 0.0396(10) 0.0360(9) 0.0321(9) -0.0061(7) 0.0114(8) 0.0109(8)
C9 0.0308(9) 0.0293(8) 0.0351(9) -0.0027(7) 0.0116(7) 0.0058(7)
C10 0.0297(8) 0.0283(8) 0.0320(9) -0.0010(7) 0.0090(7) 0.0048(7)
C11 0.0545(13) 0.0390(11) 0.0339(10) -0.0020(8) 0.0111(9) 0.0231(10)
C12 0.0722(16) 0.0506(13) 0.0354(10) -0.0076(9) 0.0126(10) 0.0267(12)
C13 0.0481(12) 0.0536(13) 0.0341(10) -0.0053(9) 0.0017(9) 0.0238(10)
C14 0.0363(10) 0.0396(10) 0.0398(10) -0.0047(8) 0.0093(8) 0.0123(8)
C15 0.0366(9) 0.0383(9) 0.0327(8) -0.0024(7) 0.0153(7) -0.0125(8)
C16 0.0347(9) 0.0349(9) 0.0359(9) -0.0048(7) 0.0123(7) -0.0136(7)
C17 0.0366(9) 0.0351(9) 0.0300(8) -0.0076(7) 0.0085(7) -0.0107(8)
C18 0.0388(10) 0.0335(9) 0.0263(8) -0.0030(7) 0.0111(7) -0.0103(7)
C19 0.0275(8) 0.0259(8) 0.0262(8) -0.0027(6) 0.0102(6) -0.0042(6)
C20 0.0302(8) 0.0275(8) 0.0265(8) -0.0030(6) 0.0119(6) -0.0061(6)
C21 0.0525(12) 0.0510(12) 0.0266(9) -0.0033(8) 0.0134(8) -0.0228(10)
C22 0.0530(12) 0.0473(11) 0.0324(9) 0.0000(8) 0.0188(8) -0.0227(10)
C23 0.0446(10) 0.0429(10) 0.0364(9) -0.0028(8) 0.0156(8) -0.0197(9)
C24 0.0479(11) 0.0568(13) 0.0318(9) -0.0012(9) 0.0087(8) -0.0280(10)
C25 0.0771(17) 0.0882(19) 0.0349(11) -0.0054(12) 0.0239(11) -0.0508(16)
C26 0.047(4) 0.053(4) 0.0476(19) -0.0037(15) 0.012(3) -0.0288(17)
C27 0.052(2) 0.0450(18) 0.031(2) -0.0039(14) 0.0129(18) -0.0217(14)
C28 0.066(3) 0.077(3) 0.0343(15) -0.002(2) 0.0072(18) -0.047(2)
C36 0.046(5) 0.054(4) 0.0455(16) -0.0036(19) 0.011(3) -0.030(2)
C37 0.0480(17) 0.055(2) 0.041(2) -0.0083(17) 0.0213(16) -0.0248(14)
C38 0.060(5) 0.070(6) 0.037(4) 0.004(5) -0.009(4) -0.037(4)
O1 0.0458(8) 0.0506(9) 0.0453(8) -0.0054(7) 0.0164(7) 0.0221(7)
O2 0.0721(12) 0.0653(11) 0.0449(9) -0.0003(8) 0.0092(8) 0.0436(10)
O3 0.0655(11) 0.0368(8) 0.0723(12) -0.0074(8) 0.0020(9) 0.0264(8)
O4 0.0506(9) 0.0551(10) 0.0499(9) -0.0074(7) 0.0102(7) 0.0286(8)
O5 0.046(4) 0.031(3) 0.0444(16) 0.0022(15) 0.004(3) -0.022(3)
O6 0.063(2) 0.065(3) 0.0492(18) 0.0013(18) 0.0189(18) -0.0475(18)
O7 0.078(2) 0.067(2) 0.0647(19) -0.0173(15) 0.0456(17) -0.0442(14)
O8 0.065(2) 0.0388(15) 0.072(2) -0.0115(15) 0.0215(17) -0.0220(14)
O9 0.084(2) 0.0529(16) 0.092(2) 0.0000 0.0090(17) 0.0000
O10 0.135(9) 0.116(8) 0.042(4) -0.008(5) 0.024(5) 0.052(7)
O50 0.043(4) 0.046(3) 0.0460(16) 0.0003(18) 0.003(2) -0.025(2)
O60 0.087(3) 0.071(3) 0.0552(16) -0.0023(18) 0.029(2) -0.0433(19)
O70 0.0431(14) 0.076(2) 0.080(2) -0.0143(17) 0.0298(16) -0.0262(13)
O80 0.065(2) 0.0598(17) 0.071(2) 0.0108(15) 0.0269(18) -0.0336(13)

loop_
_atom_type_symbol
_atom_type_scat_dispersion_real
_atom_type_scat_dispersion_imag
_atom_type_scat_Cromer_Mann_a1
_atom_type_scat_Cromer_Mann_b1
_atom_type_scat_Cromer_Mann_a2
_atom_type_scat_Cromer_Mann_b2
_atom_type_scat_Cromer_Mann_a3
_atom_type_scat_Cromer_Mann_b3
_atom_type_scat_Cromer_Mann_a4
_atom_type_scat_Cromer_Mann_b4
_atom_type_scat_Cromer_Mann_c
_atom_type_scat_source
C 0.0033 0.0016 2.3100 20.8439 1.0200 10.2075 1.5886 0.5687 0.8650 51.6512 0.2156 'International Tables Vol C 4.2.6.8 and 6.1.1.4'
H 0.0000 0.0000 0.4930 10.5109 0.3229 26.1257 0.1402 3.1424 0.0408 57.7998 0.0030 'International Tables Vol C 4.2.6.8 and 6.1.1.4'
N 0.0061 0.0033 12.2126 0.0057 3.1322 9.8933 2.0125 28.9975 1.1663 0.5826 -11.5290 'International Tables Vol C 4.2.6.8 and 6.1.1.4'
O 0.0106 0.0060 3.0485 13.2771 2.2868 5.7011 1.5463 0.3239 0.8670 32.9089 0.2508 'International Tables Vol C 4.2.6.8 and 6.1.1.4'
Cu 0.3201 1.2651 13.3380 3.5828 7.1676 0.2470 5.6158 11.3966 1.6735 64.8126 1.1910 'International Tables Vol C 4.2.6.8 and 6.1.1.4'
Cl 0.1484 0.1585 11.4604 0.0104 7.1964 1.1662 6.2556 18.5194 1.6455 47.7784 -9.5574 'International Tables Vol C 4.2.6.8 and 6.1.1.4'

loop_
_geom_angle_atom_site_label_1
_geom_angle_site_symmetry_1
_geom_angle_atom_site_label_2
_geom_angle_site_symmetry_2
_geom_angle_atom_site_label_3
_geom_angle_site_symmetry_3
_geom_angle
_geom_angle_publ_flag
N1 . Cu1 . N2 . 81.30(6) yes
N1 . Cu1 . N3 . 128.59(6) yes
N2 . Cu1 . N3 . 133.40(6) yes
N1 . Cu1 . N4 . 121.97(6) yes
N2 . Cu1 . N4 . 115.34(6) yes
N3 . Cu1 . N4 . 81.12(6) yes
Cu1 . N1 . C1 . 127.63(12) yes
Cu1 . N1 . C5 . 111.43(11) yes
C1 . N1 . C5 . 119.82(15) yes
Cu1 . N2 . C6 . 112.86(11) yes
Cu1 . N2 . C10 . 127.03(12) yes
C6 . N2 . C10 . 120.05(15) yes
Cu1 . N3 . C15 . 126.20(12) yes
Cu1 . N3 . C19 . 113.70(11) yes
C15 . N3 . C19 . 119.79(15) yes
Cu1 . N4 . C20 . 113.25(11) yes
Cu1 . N4 . C24 . 126.53(13) yes
C20 . N4 . C24 . 119.65(16) yes
N1 . C1 . C2 . 120.43(17) yes
N1 . C1 . C12 . 116.37(17) yes
C2 . C1 . C12 . 123.21(17) yes
C1 . C2 . C3 . 119.32(17) yes
C1 . C2 . C11 . 123.80(18) yes
C3 . C2 . C11 . 116.86(17) yes
C2 . C3 . C4 . 119.82(19) yes
C2 . C3 . H31 . 119.2 no
C4 . C3 . H31 . 121.0 no
C3 . C4 . C5 . 118.27(18) yes
C3 . C4 . H41 . 120.7 no
C5 . C4 . H41 . 121.0 no
C4 . C5 . N1 . 121.92(16) yes
C4 . C5 . C6 . 122.35(16) yes
N1 . C5 . C6 . 115.73(15) yes
C5 . C6 . N2 . 115.86(15) yes
C5 . C6 . C7 . 121.97(16) yes
N2 . C6 . C7 . 122.15(15) yes
C6 . C7 . C8 . 118.41(17) yes
C6 . C7 . H71 . 120.6 no
C8 . C7 . H71 . 121.0 no
C7 . C8 . C9 . 120.22(17) yes
C7 . C8 . H81 . 119.5 no
C9 . C8 . H81 . 120.3 no
C8 . C9 . C10 . 118.56(16) yes
C8 . C9 . C14 . 119.53(16) yes
C10 . C9 . C14 . 121.90(16) yes
C9 . C10 . N2 . 120.54(16) yes
C9 . C10 . C13 . 123.91(16) yes
N2 . C10 . C13 . 115.54(16) yes
C2 . C11 . O3 . 114.67(19) yes
C2 . C11 . O4 . 117.9(2) yes
O3 . C11 . O4 . 127.33(19) yes
C1 . C12 . H121 . 110.1 no
C1 . C12 . H122 . 108.7 no
H121 . C12 . H122 . 110.4 no
C1 . C12 . H123 . 107.4 no
H121 . C12 . H123 . 109.7 no
H122 . C12 . H123 . 110.5 no
C10 . C13 . H131 . 110.5 no
C10 . C13 . H132 . 110.4 no
H131 . C13 . H132 . 110.7 no
C10 . C13 . H133 . 107.4 no
H131 . C13 . H133 . 110.2 no
H132 . C13 . H133 . 107.6 no
C9 . C14 . O1 . 112.81(17) yes
C9 . C14 . O2 . 123.07(19) yes
O1 . C14 . O2 . 124.06(18) yes
N3 . C15 . C16 . 120.73(17) yes
N3 . C15 . C25 . 115.03(17) yes
C16 . C15 . C25 . 124.24(17) yes
C15 . C16 . C17 . 118.92(16) yes
C15 . C16 . C26 . 122.7(7) yes
C17 . C16 . C26 . 118.3(7) yes
C15 . C16 . C36 . 123.5(7) yes
C17 . C16 . C36 . 117.3(7) yes
C16 . C17 . C18 . 120.18(16) yes
C16 . C17 . H171 . 120.3 no
C18 . C17 . H171 . 119.5 no
C17 . C18 . C19 . 118.23(17) yes
C17 . C18 . H181 . 120.3 no
C19 . C18 . H181 . 121.4 no
C18 . C19 . N3 . 122.07(15) yes
C18 . C19 . C20 . 122.04(15) yes
N3 . C19 . C20 . 115.87(14) yes
C19 . C20 . N4 . 115.39(15) yes
C19 . C20 . C21 . 122.71(16) yes
N4 . C20 . C21 . 121.90(16) yes
C20 . C21 . C22 . 118.74(18) yes
C20 . C21 . H211 . 120.6 no
C22 . C21 . H211 . 120.7 no
C21 . C22 . C23 . 119.61(18) yes
C21 . C22 . H231 . 120.4 no
C23 . C22 . H231 . 120.0 no
C22 . C23 . C24 . 119.29(18) yes
C22 . C23 . C27 . 117.6(2) yes
C24 . C23 . C27 . 121.7(3) yes
C22 . C23 . C37 . 117.5(3) yes
C24 . C23 . C37 . 122.2(3) yes
C23 . C24 . N4 . 120.79(18) yes
C23 . C24 . C28 . 121.5(2) yes
N4 . C24 . C28 . 117.4(2) yes
C23 . C24 . C38 . 123.0(7) yes
N4 . C24 . C38 . 112.5(6) yes
C15 . C25 . H251 . 110.6 no
C15 . C25 . H252 . 109.2 no
H251 . C25 . H252 . 109.5 no
C15 . C25 . H253 . 111.8 no
H251 . C25 . H253 . 107.7 no
H252 . C25 . H253 . 108.0 no
C16 . C26 . O5 . 106.8(13) yes
C16 . C26 . O6 . 117.8(18) yes
O5 . C26 . O6 . 135(2) yes
C23 . C27 . O7 . 106.9(4) yes
C23 . C27 . O8 . 126.2(5) yes
O7 . C27 . O8 . 126.9(5) yes
C24 . C28 . H281 . 106.8 no
C24 . C28 . H282 . 107.1 no
H281 . C28 . H282 . 111.2 no
C24 . C28 . H283 . 111.0 no
H281 . C28 . H283 . 109.5 no
H282 . C28 . H283 . 111.2 no
C16 . C36 . O50 . 121.6(15) yes
C16 . C36 . O60 . 120.3(17) yes
O50 . C36 . O60 . 118(2) yes
C23 . C37 . O70 . 125.7(5) yes
C23 . C37 . O80 . 108.6(5) yes
O70 . C37 . O80 . 125.7(6) yes
C24 . C38 . H381 . 108.8 no
H281 . C38 . H381 . 115.7 no
C24 . C38 . H382 . 126.4 no
H281 . C38 . H382 . 46.7 no
H381 . C38 . H382 . 109.5 no
C24 . C38 . H383 . 97.4 no
H381 . C38 . H383 . 106.2 no
H382 . C38 . H383 . 106.2 no
C14 . O1 . H1 . 105.2 no
C11 . O3 . H2 . 119.6 no
C27 . O7 . H7 . 119.6 no
H4 5_656 O9 . H4 . 98.9 no
H6 . O10 . H5 . 109.5 no
C37 . O80 . H8 . 119.7 no

loop_
_geom_bond_atom_site_label_1
_geom_bond_site_symmetry_1
_geom_bond_atom_site_label_2
_geom_bond_site_symmetry_2
_geom_bond_distance
_geom_bond_publ_flag
Cu1 . N1 . 2.0571(14) yes
Cu1 . N2 . 2.0445(14) yes
Cu1 . N3 . 2.0359(14) yes
Cu1 . N4 . 2.0517(15) yes
N1 . C1 . 1.350(2) yes
N1 . C5 . 1.351(2) yes
N2 . C6 . 1.348(2) yes
N2 . C10 . 1.349(2) yes
N3 . C15 . 1.353(2) yes
N3 . C19 . 1.346(2) yes
N4 . C20 . 1.347(2) yes
N4 . C24 . 1.344(2) yes
C1 . C2 . 1.396(3) yes
C1 . C12 . 1.501(3) yes
C2 . C3 . 1.384(3) yes
C2 . C11 . 1.514(3) yes
C3 . C4 . 1.385(3) yes
C3 . H31 . 0.938 no
C4 . C5 . 1.385(3) yes
C4 . H41 . 0.937 no
C5 . C6 . 1.487(2) yes
C6 . C7 . 1.386(2) yes
C7 . C8 . 1.381(3) yes
C7 . H71 . 0.915 no
C8 . C9 . 1.391(3) yes
C8 . H81 . 0.944 no
C9 . C10 . 1.410(3) yes
C9 . C14 . 1.498(3) yes
C10 . C13 . 1.499(3) yes
C11 . O3 . 1.272(3) yes
C11 . O4 . 1.228(3) yes
C12 . H121 . 0.985 no
C12 . H122 . 0.973 no
C12 . H123 . 0.994 no
C13 . H131 . 0.956 no
C13 . H132 . 0.949 no
C13 . H133 . 0.953 no
C14 . O1 . 1.311(3) yes
C14 . O2 . 1.211(3) yes
C15 . C16 . 1.403(3) yes
C15 . C25 . 1.503(3) yes
C16 . C17 . 1.382(3) yes
C16 . C26 . 1.54(2) yes
C16 . C36 . 1.49(2) yes
C17 . C18 . 1.387(3) yes
C17 . H171 . 0.946 no
C18 . C19 . 1.391(2) yes
C18 . H181 . 0.912 no
C19 . C20 . 1.486(2) yes
C20 . C21 . 1.381(3) yes
C21 . C22 . 1.382(3) yes
C21 . H211 . 0.930 no
C22 . C23 . 1.376(3) yes
C22 . H231 . 0.954 no
C23 . C24 . 1.396(3) yes
C23 . C27 . 1.525(6) yes
C23 . C37 . 1.536(6) yes
C24 . C28 . 1.515(5) yes
C24 . C38 . 1.535(16) yes
C25 . H251 . 0.960 no
C25 . H252 . 0.978 no
C25 . H253 . 0.975 no
C26 . O5 . 1.31(3) yes
C26 . O6 . 1.219(15) yes
C27 . O7 . 1.308(7) yes
C27 . O8 . 1.191(7) yes
C28 . H281 . 0.950 no
C28 . H282 . 0.950 no
C28 . H283 . 0.950 no
C36 . O50 . 1.25(3) yes
C36 . O60 . 1.285(15) yes
C37 . O70 . 1.208(8) yes
C37 . O80 . 1.283(8) yes
C38 . H281 . 0.609 no
C38 . H381 . 0.950 no
C38 . H382 . 0.950 no
C38 . H383 . 0.950 no
O1 . H1 . 0.802 no
O3 . H2 . 0.827 no
O7 . H7 . 0.820 no
O9 . H4 5_656 0.813 no
O9 . H4 . 0.813 no
O10 . H6 . 0.820 no
O10 . H5 . 0.820 no
O80 . H8 . 0.820 no

loop_
_geom_hbond_atom_site_label_D
_geom_hbond_site_symmetry_D
_geom_hbond_atom_site_label_H
_geom_hbond_site_symmetry_H
_geom_hbond_atom_site_label_A
_geom_hbond_site_symmetry_A
_geom_hbond_angle_DHA
_geom_hbond_distance_DH
_geom_hbond_distance_HA
_geom_hbond_distance_DA
_geom_hbond_publ_flag
O1 . H1 . O4 3_455 163 0.80 1.80 2.578(6) yes
O3 . H2 . O5 8_555 168 0.83 1.71 2.522(6) yes
O3 . H2 . O50 8_555 163 0.83 1.62 2.424(6) yes
O9 . H4 . O2 . 153 0.81 2.11 2.856(6) yes
O10 . H6 . O9 . 145 0.82 1.93 2.644(6) yes
O10 . H5 . O10 5_656 146 0.82 1.79 2.508(6) yes
O7 . H7 . O6 3_555 145 0.82 2.09 2.802(6) yes
O7 . H7 . O60 3_555 170 0.82 1.74 2.550(6) yes
O80 . H8 . O6 3_555 170 0.82 1.72 2.536(6) yes
O80 . H8 . O60 3_555 148 0.82 2.02 2.757(6) yes
